data_1568123
loop_
_publ_author_name
'Dami&#xe1;n, Jes&#xfa;s'
'Rentero, Christian'
'Echeverr&#xed;a, Jorge'
'Mosquera, Marta E. G.'

_publ_section_title
;
 Alkali metal&#x22ef;methyl short contacts in aluminates: more than
 agostic interactions.
;
_journal_issue 0
_journal_name_full 'Faraday discussions'
_journal_page_first 294
_journal_page_last 305
_journal_paper_doi 10.1039/d2fd00144f
_journal_volume 244
_journal_year 2023
_chemical_formula_sum 'C11 H17 Al N Na O'
_chemical_formula_weight 229.22
_space_group_IT_number 14
_space_group_name_Hall '-P 2ybc'
_space_group_name_H-M_alt 'P 1 21/c 1'
_symmetry_cell_setting monoclinic
_symmetry_Int_Tables_number 14
_symmetry_space_group_name_Hall '-P 2ybc'
_symmetry_space_group_name_H-M 'P 1 21/c 1'
_atom_sites_solution_hydrogens mixed
_atom_sites_solution_primary 'direct - structure invariant direct methods'
_atom_sites_solution_secondary 'direct - structure invariant direct methods'
_audit_conform_dict_location ftp://ftp.iucr.org/pub/cif_core.dic
_audit_conform_dict_name cif_core.dic
_audit_conform_dict_version 2.4.3
_audit_creation_date 2022-10-29T11:32:31-00:00
_audit_creation_method 'WinGX routine CIF_UPDATE'
_cell_angle_alpha 90
_cell_angle_beta 99.386(4)
_cell_angle_gamma 90
_cell_formula_units_Z 4
_cell_length_a 9.5855(4)
_cell_length_b 11.0763(5)
_cell_length_c 13.1896(7)
_cell_measurement_reflns_used 66
_cell_measurement_temperature 200(2)
_cell_measurement_theta_max 19.56
_cell_measurement_theta_min 2.87
_cell_measurement_wavelength 0.71073
_cell_volume 1381.62(11)
_computing_cell_refinement 'Dirax/lsq (Duisenberg & Schreurs, 1989-2000)'
_computing_data_collection 'Collect (Bruker AXS BV, 1997-2004)'
_computing_data_reduction 'EvalCCD (Duisenberg & Schreurs 1990-2000)'
_computing_molecular_graphics 'Ortep for Windows (Farrugia, 2012)'
_computing_publication_material 'WinGX publication routines (Farrugia, 2012)'
_computing_structure_refinement 'SHELXL-2016/6 (Sheldrick, 2016)'
_computing_structure_solution 'SHELXS-2013 (Sheldrick, 2008)'
_diffrn_ambient_temperature 200(2)
_diffrn_detector 'CCD plate'
_diffrn_detector_area_resol_mean 9
_diffrn_measured_fraction_theta_full 0.999
_diffrn_measured_fraction_theta_max 0.999
_diffrn_measurement_device '95mm CCD camera on \k-goniostat'
_diffrn_measurement_device_type KappaCCD
_diffrn_measurement_method 'CCD rotation images, thick slices'
_diffrn_orient_matrix_UB_11 0.01
_diffrn_orient_matrix_UB_12 0
_diffrn_orient_matrix_UB_13 0
_diffrn_orient_matrix_UB_21 0
_diffrn_orient_matrix_UB_22 0.01
_diffrn_orient_matrix_UB_23 0
_diffrn_orient_matrix_UB_31 0
_diffrn_orient_matrix_UB_32 0
_diffrn_orient_matrix_UB_33 0.01
_diffrn_radiation_monochromator 'horizonally mounted graphite crystal'
_diffrn_radiation_probe x-ray
_diffrn_radiation_type MoK\a
_diffrn_radiation_wavelength 0.71073
_diffrn_reflns_av_R_equivalents 0.0331
_diffrn_reflns_av_unetI/netI 0.0532
_diffrn_reflns_Laue_measured_fraction_full 0.999
_diffrn_reflns_Laue_measured_fraction_max 0.999
_diffrn_reflns_limit_h_max 12
_diffrn_reflns_limit_h_min -12
_diffrn_reflns_limit_k_max 14
_diffrn_reflns_limit_k_min -14
_diffrn_reflns_limit_l_max 17
_diffrn_reflns_limit_l_min 0
_diffrn_reflns_number 29270
_diffrn_reflns_point_group_measured_fraction_full 0.999
_diffrn_reflns_point_group_measured_fraction_max 0.999
_diffrn_reflns_reduction_process
;
        Scaled and merged with Sortav
        R.H. Blessing, (1987) Cryst. Rev. 1, 3-58
        R.H. Blessing, (1989) J. Appl. Cryst. 22, 396-397
;
_diffrn_reflns_theta_full 25.242
_diffrn_reflns_theta_max 27.502
_diffrn_reflns_theta_min 3.061
_diffrn_source 'Enraf Nonius FR590'
_diffrn_standards_number 0
_exptl_absorpt_coefficient_mu 0.155
_exptl_absorpt_correction_T_max 0.949
_exptl_absorpt_correction_T_min 0.908
_exptl_absorpt_correction_type multi-scan
_exptl_absorpt_process_details
;
 R.H. Blessing, Acta Cryst. (1995), A51, 33-38
;
_exptl_crystal_colour yellow
_exptl_crystal_density_diffrn 1.102
_exptl_crystal_density_method 'not measured'
_exptl_crystal_description prism
_exptl_crystal_F_000 488
_exptl_crystal_size_max 0.41
_exptl_crystal_size_mid 0.34
_exptl_crystal_size_min 0.21
_refine_diff_density_max 0.342
_refine_diff_density_min -0.291
_refine_diff_density_rms 0.045
_refine_ls_extinction_method none
_refine_ls_goodness_of_fit_ref 1.031
_refine_ls_hydrogen_treatment mixed
_refine_ls_matrix_type full
_refine_ls_number_constraints 0
_refine_ls_number_parameters 172
_refine_ls_number_reflns 3171
_refine_ls_number_restraints 0
_refine_ls_restrained_S_all 1.031
_refine_ls_R_factor_all 0.0754
_refine_ls_R_factor_gt 0.042
_refine_ls_shift/su_max 0.001
_refine_ls_shift/su_mean 0
_refine_ls_structure_factor_coef Fsqd
_refine_ls_weighting_details 'w=1/[\s^2^(Fo^2^)+(0.0578P)^2^+0.1449P] where P=(Fo^2^+2Fc^2^)/3'
_refine_ls_weighting_scheme calc
_refine_ls_wR_factor_gt 0.1043
_refine_ls_wR_factor_ref 0.114
_reflns_Friedel_coverage 0
_reflns_number_gt 2146
_reflns_number_total 3171
_reflns_threshold_expression 'I > 2\s(I)'
_cod_data_source_file d2fd00144f3.cif
_cod_data_source_block shelx
_cod_depositor_comments 'Adding full bibliography for 1568123.cif.'
_cod_original_sg_symbol_H-M 'P 21/c'
_cod_database_code 1568123
_exptl_sortav_scale_factor_max 1.236
_exptl_sortav_scale_factor_min 0.842

loop_
_symmetry_equiv_pos_as_xyz
'x, y, z'
'-x, y+1/2, -z+1/2'
'-x, -y, -z'
'x, -y-1/2, z-1/2'

loop_
_atom_site_label
_atom_site_type_symbol
_atom_site_fract_x
_atom_site_fract_y
_atom_site_fract_z
_atom_site_U_iso_or_equiv
_atom_site_adp_type
_atom_site_occupancy
_atom_site_site_symmetry_order
_atom_site_calc_flag
_atom_site_refinement_flags_posn
_atom_site_refinement_flags_adp
_atom_site_refinement_flags_occupancy
_atom_site_disorder_assembly
_atom_site_disorder_group
Al1 Al 0.15788(6) 0.90684(5) 0.18004(4) 0.02820(16) Uani 1 1 d . . . . .
Na Na 0.06868(8) 0.87601(6) -0.07696(6) 0.0381(2) Uani 1 1 d . . . . .
N1 N -0.07315(15) 0.82747(14) 0.04662(11) 0.0305(3) Uani 1 1 d . . . . .
O1 O -0.02083(13) 0.92670(11) 0.10835(10) 0.0345(3) Uani 1 1 d . . . . .
C1 C 0.1453(3) 0.7834(2) 0.28728(17) 0.0408(5) Uani 1 1 d . . . . .
C2 C 0.1995(3) 1.0712(2) 0.23548(18) 0.0436(5) Uani 1 1 d . . . . .
C3 C 0.2886(2) 0.8563(2) 0.08530(17) 0.0421(5) Uani 1 1 d . . . . .
C4 C -0.2849(2) 0.85391(19) 0.12720(17) 0.0438(5) Uani 1 1 d . . . . .
H4A H -0.375162 0.814595 0.121354 0.066 Uiso 1 1 calc R U . . .
H4B H -0.236341 0.847427 0.196622 0.066 Uiso 1 1 calc R U . . .
H4C H -0.298588 0.937551 0.109201 0.066 Uiso 1 1 calc R U . . .
C10 C -0.19867(19) 0.79480(16) 0.05599(13) 0.0305(4) Uani 1 1 d . . . . .
C11 C -0.25673(19) 0.69163(16) -0.00958(14) 0.0327(4) Uani 1 1 d . . . . .
C12 C -0.4018(2) 0.6814(2) -0.04352(18) 0.0513(6) Uani 1 1 d . . . . .
H12 H -0.463019 0.739031 -0.024314 0.062 Uiso 1 1 calc R U . . .
C13 C -0.4553(3) 0.5858(2) -0.1057(2) 0.0665(7) Uani 1 1 d . . . . .
H13 H -0.552188 0.580365 -0.128485 0.08 Uiso 1 1 calc R U . . .
C14 C -0.3672(3) 0.4994(2) -0.13374(19) 0.0600(7) Uani 1 1 d . . . . .
H14 H -0.403703 0.435187 -0.175163 0.072 Uiso 1 1 calc R U . . .
C15 C -0.2246(3) 0.5085(2) -0.10027(18) 0.0554(6) Uani 1 1 d . . . . .
H15 H -0.164148 0.450131 -0.119465 0.067 Uiso 1 1 calc R U . . .
C16 C -0.1698(2) 0.60285(18) -0.03859(16) 0.0431(5) Uani 1 1 d . . . . .
H16 H -0.072839 0.607021 -0.016037 0.052 Uiso 1 1 calc R U . . .
H2A H 0.199(3) 1.133(2) 0.184(2) 0.059(7) Uiso 1 1 d . . . . .
H2B H 0.135(3) 1.100(2) 0.273(2) 0.070(8) Uiso 1 1 d . . . . .
H3A H 0.297(3) 0.918(2) 0.026(2) 0.069(7) Uiso 1 1 d . . . . .
H3C H 0.268(3) 0.782(2) 0.0516(18) 0.057(7) Uiso 1 1 d . . . . .
H1B H 0.092(4) 0.808(3) 0.331(3) 0.121(14) Uiso 1 1 d . . . . .
H1A H 0.103(3) 0.715(3) 0.265(2) 0.080(9) Uiso 1 1 d . . . . .
H2C H 0.289(3) 1.074(2) 0.275(2) 0.073(8) Uiso 1 1 d . . . . .
H3B H 0.389(3) 0.846(2) 0.129(2) 0.078(8) Uiso 1 1 d . . . . .
H1C H 0.237(4) 0.756(3) 0.327(2) 0.099(10) Uiso 1 1 d . . . . .

loop_
_atom_site_aniso_label
_atom_site_aniso_U_11
_atom_site_aniso_U_22
_atom_site_aniso_U_33
_atom_site_aniso_U_23
_atom_site_aniso_U_13
_atom_site_aniso_U_12
Al1 0.0280(3) 0.0293(3) 0.0266(3) 0.0018(2) 0.0023(2) -0.0016(2)
Na 0.0465(5) 0.0358(4) 0.0347(4) -0.0021(3) 0.0149(3) 0.0086(3)
N1 0.0271(8) 0.0342(8) 0.0287(8) -0.0019(6) 0.0000(6) -0.0016(6)
O1 0.0311(7) 0.0318(7) 0.0385(7) -0.0035(6) -0.0012(5) -0.0012(5)
C1 0.0475(13) 0.0381(12) 0.0369(11) 0.0074(9) 0.0071(10) -0.0046(10)
C2 0.0470(13) 0.0380(12) 0.0413(12) -0.0026(10) -0.0065(10) -0.0013(10)
C3 0.0353(11) 0.0517(13) 0.0403(12) 0.0019(11) 0.0091(9) 0.0032(9)
C4 0.0362(11) 0.0455(12) 0.0524(13) -0.0029(10) 0.0159(9) 0.0019(9)
C10 0.0276(9) 0.0330(10) 0.0303(9) 0.0068(7) 0.0028(7) 0.0021(7)
C11 0.0336(10) 0.0353(10) 0.0285(9) 0.0050(8) 0.0032(7) -0.0041(8)
C12 0.0321(11) 0.0561(14) 0.0633(15) -0.0056(11) 0.0009(10) -0.0036(10)
C13 0.0431(14) 0.0684(17) 0.0812(18) -0.0087(14) -0.0104(12) -0.0178(12)
C14 0.0706(18) 0.0520(14) 0.0523(14) -0.0097(11) -0.0053(12) -0.0224(12)
C15 0.0656(16) 0.0453(12) 0.0541(14) -0.0110(11) 0.0056(12) -0.0009(11)
C16 0.0392(11) 0.0438(11) 0.0444(12) -0.0028(9) 0.0014(9) -0.0006(9)

loop_
_atom_type_symbol
_atom_type_description
_atom_type_scat_dispersion_real
_atom_type_scat_dispersion_imag
_atom_type_scat_source
C C 0.0033 0.0016 'International Tables Vol C Tables 4.2.6.8 and 6.1.1.4'
H H 0 0 'International Tables Vol C Tables 4.2.6.8 and 6.1.1.4'
Al Al 0.0645 0.0514 'International Tables Vol C Tables 4.2.6.8 and 6.1.1.4'
N N 0.0061 0.0033 'International Tables Vol C Tables 4.2.6.8 and 6.1.1.4'
Na Na 0.0362 0.0249 'International Tables Vol C Tables 4.2.6.8 and 6.1.1.4'
O O 0.0106 0.006 'International Tables Vol C Tables 4.2.6.8 and 6.1.1.4'

loop_
_exptl_crystal_face_index_h
_exptl_crystal_face_index_k
_exptl_crystal_face_index_l
_exptl_crystal_face_perp_dist
5 7 6 0.099
-5 -8 -6 0.156
-1 -9 8 0.149
1 4 -2 0.119
6 -1 -1 0.046
-1 0 0 0.104

loop_
_geom_angle_atom_site_label_1
_geom_angle_atom_site_label_2
_geom_angle_atom_site_label_3
_geom_angle
_geom_angle_site_symmetry_1
_geom_angle_site_symmetry_3
_geom_angle_publ_flag
O1 Al1 C2 101.30(8) . . ?
O1 Al1 C1 106.88(9) . . ?
C2 Al1 C1 113.73(10) . . ?
O1 Al1 C3 109.98(8) . . ?
C2 Al1 C3 112.44(11) . . ?
C1 Al1 C3 111.81(10) . . ?
O1 Al1 Na 38.69(4) . 3_575 ?
C2 Al1 Na 64.59(7) . 3_575 ?
C1 Al1 Na 131.91(8) . 3_575 ?
C3 Al1 Na 112.19(7) . 3_575 ?
O1 Al1 Na 55.30(5) . . ?
C2 Al1 Na 117.85(7) . . ?
C1 Al1 Na 127.67(7) . . ?
C3 Al1 Na 54.75(7) . . ?
Na Al1 Na 68.07(2) 3_575 . ?
O1 Na N1 103.04(6) 3_575 . ?
O1 Na C1 125.49(7) 3_575 4_575 ?
N1 Na C1 124.13(7) . 4_575 ?
O1 Na C3 109.03(6) 3_575 . ?
N1 Na C3 84.19(6) . . ?
C1 Na C3 101.93(7) 4_575 . ?
O1 Na O1 83.28(5) 3_575 . ?
N1 Na O1 30.51(4) . . ?
C1 Na O1 150.73(7) 4_575 . ?
C3 Na O1 68.87(5) . . ?
O1 Na C2 64.62(5) 3_575 3_575 ?
N1 Na C2 90.06(7) . 3_575 ?
C1 Na C2 87.79(7) 4_575 3_575 ?
C3 Na C2 170.28(7) . 3_575 ?
O1 Na C2 102.40(6) . 3_575 ?
O1 Na Al1 30.45(3) 3_575 3_575 ?
N1 Na Al1 92.03(4) . 3_575 ?
C1 Na Al1 115.19(6) 4_575 3_575 ?
C3 Na Al1 136.86(6) . 3_575 ?
O1 Na Al1 86.54(3) . 3_575 ?
C2 Na Al1 35.27(4) 3_575 3_575 ?
O1 Na Al1 95.56(4) 3_575 . ?
N1 Na Al1 53.61(4) . . ?
C1 Na Al1 132.87(6) 4_575 . ?
C3 Na Al1 36.10(5) . . ?
O1 Na Al1 32.81(3) . . ?
C2 Na Al1 134.92(6) 3_575 . ?
Al1 Na Al1 111.93(2) 3_575 . ?
O1 Na Na 46.88(4) 3_575 3_575 ?
N1 Na Na 60.10(4) . 3_575 ?
C1 Na Na 171.14(6) 4_575 3_575 ?
C3 Na Na 85.98(5) . 3_575 ?
O1 Na Na 36.40(3) . 3_575 ?
C2 Na Na 84.36(5) 3_575 3_575 ?
Al1 Na Na 55.98(2) 3_575 3_575 ?
Al1 Na Na 55.95(2) . 3_575 ?
C10 N1 O1 114.55(15) . . ?
C10 N1 Na 142.21(12) . . ?
O1 N1 Na 91.76(9) . . ?
N1 O1 Al1 114.80(10) . . ?
N1 O1 Na 127.30(9) . 3_575 ?
Al1 O1 Na 110.87(6) . 3_575 ?
N1 O1 Na 57.73(8) . . ?
Al1 O1 Na 91.89(6) . . ?
Na O1 Na 96.72(5) 3_575 . ?
Al1 C1 Na 167.86(12) . 4_576 ?
Al1 C2 Na 80.14(7) . 3_575 ?
Al1 C3 Na 89.16(8) . . ?
N1 C10 C11 115.43(16) . . ?
N1 C10 C4 124.03(17) . . ?
C11 C10 C4 120.54(17) . . ?
C16 C11 C12 117.87(18) . . ?
C16 C11 C10 121.53(17) . . ?
C12 C11 C10 120.60(18) . . ?
C13 C12 C11 120.4(2) . . ?
C14 C13 C12 120.6(2) . . ?
C13 C14 C15 119.3(2) . . ?
C14 C15 C16 120.7(2) . . ?
C15 C16 C11 121.0(2) . . ?

loop_
_geom_bond_atom_site_label_1
_geom_bond_atom_site_label_2
_geom_bond_distance
_geom_bond_site_symmetry_2
_geom_bond_publ_flag
Al1 O1 1.8299(13) . ?
Al1 C2 1.978(2) . ?
Al1 C1 1.985(2) . ?
Al1 C3 1.989(2) . ?
Al1 Na 3.3743(9) 3_575 ?
Al1 Na 3.3753(9) . ?
Na O1 2.2573(14) 3_575 ?
Na N1 2.3489(17) . ?
Na C1 2.701(2) 4_575 ?
Na C3 2.757(2) . ?
Na O1 2.7766(15) . ?
Na C2 3.094(2) 3_575 ?
Na Na 3.7777(14) 3_575 ?
N1 C10 1.282(2) . ?
N1 O1 1.4104(19) . ?
C4 C10 1.499(3) . ?
C10 C11 1.486(3) . ?
C11 C16 1.382(3) . ?
C11 C12 1.394(3) . ?
C12 C13 1.385(3) . ?
C13 C14 1.367(4) . ?
C14 C15 1.370(4) . ?
C15 C16 1.375(3) . ?
